data_1517030
loop_
_publ_author_name
'Yoo, Changho'
'Oh, Seohee'
'Kim, Jin'
'Lee, Yunho'

_publ_section_title
;
 Transmethylation of a four-coordinate nickel(i) monocarbonyl species with
 methyl iodide
;
_journal_issue 10
_journal_name_full 'Chemical Science'
_journal_page_first 3853
_journal_paper_doi 10.1039/C4SC01089B
_journal_volume 5
_journal_year 2014
_chemical_formula_moiety 'C29 H47 N Ni P2'
_chemical_formula_sum 'C29 H47 N Ni P2'
_chemical_formula_weight 530.33
_chemical_name_common (PNP)NinPr
_chemical_name_systematic
; 
 ? 
;
_space_group_IT_number 14
_symmetry_cell_setting monoclinic
_symmetry_space_group_name_Hall '-P 2ybc'
_symmetry_space_group_name_H-M 'P 1 21/c 1'
_atom_sites_solution_hydrogens geom
_atom_sites_solution_primary direct
_atom_sites_solution_secondary difmap
_audit_creation_method SHELXL-97
_cell_angle_alpha 90.00
_cell_angle_beta 94.249(2)
_cell_angle_gamma 90.00
_cell_formula_units_Z 4
_cell_length_a 15.7352(6)
_cell_length_b 9.8832(4)
_cell_length_c 18.2622(7)
_cell_measurement_reflns_used 139779
_cell_measurement_temperature 120(2)
_cell_measurement_theta_max 33.06
_cell_measurement_theta_min 1.30
_cell_volume 2832.22(19)
_computing_cell_refinement 'Bruker SMART'
_computing_data_collection 'Bruker SMART'
_computing_data_reduction 'Bruker SAINT'
_computing_molecular_graphics 'Bruker SHELXTL'
_computing_publication_material 'Bruker SHELXTL'
_computing_structure_refinement 'SHELXL-97 (Sheldrick, 1997)'
_computing_structure_solution 'SHELXS-97 (Sheldrick, 1990)'
_diffrn_ambient_temperature 120(2)
_diffrn_measured_fraction_theta_full 0.993
_diffrn_measured_fraction_theta_max 0.993
_diffrn_measurement_device_type 'CCD area detector'
_diffrn_measurement_method 'phi and omega scans'
_diffrn_radiation_monochromator graphite
_diffrn_radiation_source 'fine-focus sealed tube'
_diffrn_radiation_type MoK\a
_diffrn_radiation_wavelength 0.71073
_diffrn_reflns_av_R_equivalents 0.0843
_diffrn_reflns_av_sigmaI/netI 0.0428
_diffrn_reflns_limit_h_max 24
_diffrn_reflns_limit_h_min -24
_diffrn_reflns_limit_k_max 15
_diffrn_reflns_limit_k_min -15
_diffrn_reflns_limit_l_max 27
_diffrn_reflns_limit_l_min -27
_diffrn_reflns_number 139779
_diffrn_reflns_theta_full 33.06
_diffrn_reflns_theta_max 33.06
_diffrn_reflns_theta_min 1.30
_exptl_absorpt_coefficient_mu 0.815
_exptl_absorpt_correction_T_max 0.9302
_exptl_absorpt_correction_T_min 0.8875
_exptl_absorpt_correction_type multi-scan
_exptl_absorpt_process_details SADABS
_exptl_crystal_colour orange
_exptl_crystal_density_diffrn 1.244
_exptl_crystal_density_meas ?
_exptl_crystal_density_method 'not measured'
_exptl_crystal_description platy
_exptl_crystal_F_000 1144
_exptl_crystal_size_max 0.15
_exptl_crystal_size_mid 0.09
_exptl_crystal_size_min 0.09
_refine_diff_density_max 0.601
_refine_diff_density_min -0.906
_refine_diff_density_rms 0.084
_refine_ls_extinction_method none
_refine_ls_goodness_of_fit_ref 1.092
_refine_ls_hydrogen_treatment constr
_refine_ls_matrix_type full
_refine_ls_number_parameters 332
_refine_ls_number_reflns 10648
_refine_ls_number_restraints 0
_refine_ls_restrained_S_all 1.092
_refine_ls_R_factor_all 0.0730
_refine_ls_R_factor_gt 0.0454
_refine_ls_shift/su_max 0.001
_refine_ls_shift/su_mean 0.000
_refine_ls_structure_factor_coef Fsqd
_refine_ls_weighting_details 'calc w=1/[\s^2^(Fo^2^)+(0.0724P)^2^+0.0563P] where P=(Fo^2^+2Fc^2^)/3'
_refine_ls_weighting_scheme calc
_refine_ls_wR_factor_gt 0.1179
_refine_ls_wR_factor_ref 0.1326
_reflns_number_gt 7572
_reflns_number_total 10648
_reflns_threshold_expression >2sigma(I)
_cod_data_source_file c4sc01089b2.cif
_cod_data_source_block 0098a-2
_cod_depositor_comments
;
The following automatic conversions were performed:

'_symmetry_cell_setting' value 'Monoclinic' changed to 'monoclinic'
according to
/usr/data/users/saulius/crontab/automatic-downloads/rss-feeds/RSC/lib/dictionaries/cif_core.dic
dictionary named 'cif_core.dic' version 2.4.2 from 2011-04-26.

Automatic conversion script
Id: cif_fix_values 2281 2013-09-26 08:29:07Z andrius 

 Adding full bibliography for 1517024--1517032.cif.

The following automatic conversions were performed:

'_exptl_crystal_density_meas' value 'not measured' was changed to '?'
- the value is perceived as not measured.

Automatic conversion script
Id: cif_fix_values 3008 2015-01-20 13:52:24Z robertas 
;
_cod_original_sg_symbol_H-M P2(1)/c
_cod_database_code 1517030

loop_
_symmetry_equiv_pos_as_xyz
'x, y, z'
'-x, y+1/2, -z+1/2'
'-x, -y, -z'
'x, -y-1/2, z-1/2'

loop_
_atom_site_label
_atom_site_type_symbol
_atom_site_fract_x
_atom_site_fract_y
_atom_site_fract_z
_atom_site_U_iso_or_equiv
_atom_site_adp_type
_atom_site_occupancy
_atom_site_symmetry_multiplicity
_atom_site_calc_flag
_atom_site_refinement_flags
_atom_site_disorder_assembly
_atom_site_disorder_group
Ni1 Ni 0.244893(14) 0.18760(2) 0.182484(11) 0.02046(7) Uani 1 1 d . . .
P1 P 0.31664(3) 0.04886(4) 0.25537(2) 0.01872(9) Uani 1 1 d . A .
P2 P 0.20161(3) 0.36734(4) 0.12008(2) 0.01968(9) Uani 1 1 d . A .
N1 N 0.24441(9) 0.30897(13) 0.26683(7) 0.0193(3) Uani 1 1 d . A .
C4 C 0.30209(10) 0.28766(15) 0.32680(8) 0.0185(3) Uani 1 1 d . . .
C5 C 0.34408(11) 0.16053(15) 0.33298(9) 0.0189(3) Uani 1 1 d . A .
C6 C 0.40459(11) 0.13376(16) 0.39101(9) 0.0213(3) Uani 1 1 d . . .
H6A H 0.4310 0.0473 0.3939 0.026 Uiso 1 1 calc R A .
C7 C 0.42739(11) 0.22940(17) 0.44467(9) 0.0225(3) Uani 1 1 d . A .
C8 C 0.38811(11) 0.35585(17) 0.43751(9) 0.0239(3) Uani 1 1 d . . .
H8A H 0.4033 0.4239 0.4728 0.029 Uiso 1 1 calc R A .
C9 C 0.32784(11) 0.38532(16) 0.38078(9) 0.0225(3) Uani 1 1 d . A .
H9A H 0.3031 0.4730 0.3779 0.027 Uiso 1 1 calc R . .
C10 C 0.49482(12) 0.20140(19) 0.50618(10) 0.0286(4) Uani 1 1 d . . .
H10A H 0.4676 0.1890 0.5523 0.043 Uiso 1 1 calc R A .
H10B H 0.5344 0.2779 0.5111 0.043 Uiso 1 1 calc R . .
H10C H 0.5262 0.1191 0.4950 0.043 Uiso 1 1 calc R . .
C11 C 0.18886(10) 0.41938(15) 0.26334(9) 0.0192(3) Uani 1 1 d . . .
C12 C 0.16092(10) 0.46750(16) 0.19289(9) 0.0204(3) Uani 1 1 d . A .
C13 C 0.10163(11) 0.57270(16) 0.18385(9) 0.0231(3) Uani 1 1 d . . .
H13A H 0.0854 0.6044 0.1357 0.028 Uiso 1 1 calc R A .
C14 C 0.06591(11) 0.63204(16) 0.24328(10) 0.0248(3) Uani 1 1 d . A .
C15 C 0.09297(11) 0.58324(17) 0.31295(10) 0.0243(3) Uani 1 1 d . . .
H15A H 0.0693 0.6214 0.3546 0.029 Uiso 1 1 calc R A .
C16 C 0.15320(11) 0.48105(16) 0.32347(9) 0.0225(3) Uani 1 1 d . A .
H16A H 0.1706 0.4523 0.3719 0.027 Uiso 1 1 calc R . .
C17 C -0.00199(13) 0.74031(19) 0.23216(11) 0.0327(4) Uani 1 1 d . . .
H17A H -0.0146 0.7561 0.1795 0.049 Uiso 1 1 calc R A .
H17B H 0.0186 0.8244 0.2558 0.049 Uiso 1 1 calc R . .
H17C H -0.0539 0.7105 0.2540 0.049 Uiso 1 1 calc R . .
C18 C 0.17824(13) -0.0538(2) 0.32019(13) 0.0392(5) Uani 1 1 d . A .
H18A H 0.1466 -0.1326 0.3361 0.059 Uiso 1 1 calc R . .
H18B H 0.1439 -0.0058 0.2815 0.059 Uiso 1 1 calc R . .
H18C H 0.1907 0.0070 0.3620 0.059 Uiso 1 1 calc R . .
C19 C 0.26122(11) -0.10020(16) 0.29068(10) 0.0245(3) Uani 1 1 d . . .
H19A H 0.2462 -0.1613 0.2480 0.029 Uiso 1 1 calc R A .
C20 C 0.31396(15) -0.1833(2) 0.34863(13) 0.0399(5) Uani 1 1 d . A .
H20A H 0.3251 -0.1289 0.3932 0.060 Uiso 1 1 calc R . .
H20B H 0.3682 -0.2092 0.3294 0.060 Uiso 1 1 calc R . .
H20C H 0.2823 -0.2649 0.3603 0.060 Uiso 1 1 calc R . .
C21 C 0.41394(14) -0.1386(2) 0.17837(12) 0.0363(4) Uani 1 1 d . A .
H21A H 0.3855 -0.1122 0.1310 0.054 Uiso 1 1 calc R . .
H21B H 0.3807 -0.2095 0.2006 0.054 Uiso 1 1 calc R . .
H21C H 0.4711 -0.1728 0.1710 0.054 Uiso 1 1 calc R . .
C22 C 0.42094(11) -0.01524(17) 0.22942(10) 0.0245(3) Uani 1 1 d . . .
H22A H 0.4546 -0.0432 0.2756 0.029 Uiso 1 1 calc R A .
C23 C 0.46949(13) 0.0991(2) 0.19489(12) 0.0383(5) Uani 1 1 d . A .
H23A H 0.5270 0.0681 0.1862 0.057 Uiso 1 1 calc R . .
H23B H 0.4731 0.1770 0.2282 0.057 Uiso 1 1 calc R . .
H23C H 0.4395 0.1255 0.1481 0.057 Uiso 1 1 calc R . .
C24 C 0.03336(13) 0.3297(2) 0.06190(12) 0.0376(5) Uani 1 1 d . A .
H24A H -0.0086 0.3433 0.0202 0.056 Uiso 1 1 calc R . .
H24B H 0.0152 0.3788 0.1047 0.056 Uiso 1 1 calc R . .
H24C H 0.0379 0.2330 0.0734 0.056 Uiso 1 1 calc R . .
C25 C 0.12000(11) 0.38284(17) 0.04242(9) 0.0247(3) Uani 1 1 d . . .
H25A H 0.1131 0.4814 0.0310 0.030 Uiso 1 1 calc R A .
C26 C 0.14662(16) 0.3126(2) -0.02741(11) 0.0400(5) Uani 1 1 d . A .
H26A H 0.1416 0.2143 -0.0219 0.060 Uiso 1 1 calc R . .
H26B H 0.2058 0.3360 -0.0352 0.060 Uiso 1 1 calc R . .
H26C H 0.1094 0.3426 -0.0697 0.060 Uiso 1 1 calc R . .
C27 C 0.36234(12) 0.4762(2) 0.15302(11) 0.0336(4) Uani 1 1 d . A .
H27A H 0.4106 0.5287 0.1373 0.050 Uiso 1 1 calc R . .
H27B H 0.3818 0.3854 0.1678 0.050 Uiso 1 1 calc R . .
H27C H 0.3386 0.5215 0.1947 0.050 Uiso 1 1 calc R . .
C28 C 0.29364(11) 0.46527(19) 0.08927(10) 0.0274(4) Uani 1 1 d . . .
H28A H 0.3181 0.4136 0.0487 0.033 Uiso 1 1 calc R A .
C29 C 0.26898(13) 0.6067(2) 0.06016(12) 0.0366(4) Uani 1 1 d . A .
H29A H 0.2441 0.6588 0.0989 0.055 Uiso 1 1 calc R . .
H29B H 0.2272 0.5982 0.0178 0.055 Uiso 1 1 calc R . .
H29C H 0.3199 0.6532 0.0452 0.055 Uiso 1 1 calc R . .
C1A C 0.2251(5) 0.0484(7) 0.1051(4) 0.0316(12) Uani 0.710(8) 1 d P A 1
H1AA H 0.2278 0.0898 0.0560 0.038 Uiso 0.710(8) 1 calc PR A 1
H1AB H 0.2693 -0.0229 0.1110 0.038 Uiso 0.710(8) 1 calc PR A 1
C2A C 0.1382(3) -0.0116(5) 0.1127(3) 0.0427(10) Uani 0.710(8) 1 d P A 1
H2AA H 0.0983 0.0622 0.1232 0.051 Uiso 0.710(8) 1 calc PR A 1
H2AB H 0.1415 -0.0738 0.1553 0.051 Uiso 0.710(8) 1 calc PR A 1
C3A C 0.1015(4) -0.0894(4) 0.0447(3) 0.0600(15) Uani 0.710(8) 1 d P A 1
H3AA H 0.0917 -0.0266 0.0034 0.090 Uiso 0.710(8) 1 calc PR A 1
H3AB H 0.0475 -0.1318 0.0553 0.090 Uiso 0.710(8) 1 calc PR A 1
H3AC H 0.1420 -0.1594 0.0320 0.090 Uiso 0.710(8) 1 calc PR A 1
C1B C 0.2412(14) 0.0752(17) 0.0934(9) 0.032(3) Uani 0.290(8) 1 d P A 2
H1BA H 0.2289 0.1323 0.0494 0.038 Uiso 0.290(8) 1 calc PR A 2
H1BB H 0.2969 0.0304 0.0894 0.038 Uiso 0.290(8) 1 calc PR A 2
C2B C 0.1742(9) -0.0265(11) 0.0984(6) 0.045(3) Uani 0.290(8) 1 d P A 2
H2BA H 0.1227 0.0178 0.1152 0.054 Uiso 0.290(8) 1 calc PR A 2
H2BB H 0.1935 -0.0948 0.1357 0.054 Uiso 0.290(8) 1 calc PR A 2
C3B C 0.1506(10) -0.0990(10) 0.0242(7) 0.0600(15) Uani 0.290(8) 1 d P A 2
H3BA H 0.1221 -0.0350 -0.0104 0.090 Uiso 0.290(8) 1 calc PR A 2
H3BB H 0.1122 -0.1749 0.0322 0.090 Uiso 0.290(8) 1 calc PR A 2
H3BC H 0.2025 -0.1330 0.0040 0.090 Uiso 0.290(8) 1 calc PR A 2

loop_
_atom_site_aniso_label
_atom_site_aniso_U_11
_atom_site_aniso_U_22
_atom_site_aniso_U_33
_atom_site_aniso_U_23
_atom_site_aniso_U_13
_atom_site_aniso_U_12
Ni1 0.02268(12) 0.01795(11) 0.02015(11) -0.00287(7) -0.00236(8) 0.00355(7)
P1 0.0199(2) 0.01527(17) 0.02070(19) -0.00174(14) -0.00047(15) 0.00165(14)
P2 0.0195(2) 0.01949(19) 0.01981(19) 0.00052(15) -0.00001(15) 0.00049(15)
N1 0.0213(7) 0.0162(6) 0.0204(6) -0.0019(5) 0.0006(5) 0.0026(5)
C4 0.0187(7) 0.0177(7) 0.0192(7) 0.0002(5) 0.0015(6) -0.0001(5)
C5 0.0203(7) 0.0163(6) 0.0197(7) -0.0011(5) -0.0004(6) 0.0003(5)
C6 0.0211(8) 0.0194(7) 0.0233(7) 0.0018(6) -0.0004(6) 0.0020(6)
C7 0.0211(8) 0.0252(8) 0.0210(7) 0.0011(6) 0.0005(6) -0.0004(6)
C8 0.0248(8) 0.0239(8) 0.0226(8) -0.0044(6) -0.0001(6) -0.0011(6)
C9 0.0242(8) 0.0181(7) 0.0248(8) -0.0037(6) -0.0006(6) 0.0016(6)
C10 0.0269(9) 0.0336(9) 0.0242(8) -0.0003(7) -0.0050(7) 0.0007(7)
C11 0.0175(7) 0.0168(6) 0.0232(7) -0.0004(5) 0.0009(6) -0.0011(5)
C12 0.0182(7) 0.0187(7) 0.0242(7) -0.0001(6) 0.0013(6) 0.0011(6)
C13 0.0225(8) 0.0188(7) 0.0272(8) 0.0020(6) -0.0034(6) 0.0021(6)
C14 0.0202(8) 0.0180(7) 0.0355(9) -0.0032(6) -0.0014(7) 0.0029(6)
C15 0.0225(8) 0.0215(7) 0.0290(8) -0.0054(6) 0.0031(6) 0.0016(6)
C16 0.0231(8) 0.0209(7) 0.0233(8) -0.0006(6) 0.0003(6) 0.0007(6)
C17 0.0298(10) 0.0265(9) 0.0405(10) -0.0066(8) -0.0058(8) 0.0108(7)
C18 0.0320(11) 0.0332(10) 0.0537(13) -0.0075(9) 0.0123(9) -0.0074(8)
C19 0.0259(9) 0.0179(7) 0.0297(8) -0.0019(6) 0.0010(7) -0.0012(6)
C20 0.0432(13) 0.0308(10) 0.0448(12) 0.0147(9) -0.0037(10) -0.0059(9)
C21 0.0365(11) 0.0331(10) 0.0393(11) -0.0113(8) 0.0029(8) 0.0103(8)
C22 0.0214(8) 0.0253(8) 0.0266(8) -0.0024(6) 0.0011(6) 0.0048(6)
C23 0.0296(10) 0.0379(10) 0.0488(12) -0.0009(9) 0.0129(9) -0.0038(8)
C24 0.0265(10) 0.0469(12) 0.0383(11) -0.0033(9) -0.0045(8) -0.0073(8)
C25 0.0268(9) 0.0230(8) 0.0236(8) 0.0032(6) -0.0034(6) -0.0014(6)
C26 0.0512(14) 0.0465(12) 0.0214(9) -0.0012(8) -0.0029(8) -0.0022(10)
C27 0.0218(9) 0.0357(10) 0.0429(11) 0.0001(8) 0.0004(8) -0.0049(7)
C28 0.0221(8) 0.0315(9) 0.0294(9) -0.0014(7) 0.0060(7) -0.0040(7)
C29 0.0326(10) 0.0363(10) 0.0409(11) 0.0094(9) 0.0029(8) -0.0071(8)
C1A 0.038(3) 0.025(3) 0.030(3) -0.0090(18) -0.0107(19) 0.011(2)
C2A 0.050(3) 0.0264(17) 0.049(2) -0.0076(15) -0.018(2) -0.0058(17)
C3A 0.072(3) 0.0339(15) 0.067(3) -0.0061(16) -0.042(3) -0.007(2)
C1B 0.058(8) 0.021(5) 0.015(4) -0.004(3) -0.003(4) 0.001(5)
C2B 0.062(8) 0.030(4) 0.040(5) -0.007(3) -0.010(5) 0.010(5)
C3B 0.072(3) 0.0339(15) 0.067(3) -0.0061(16) -0.042(3) -0.007(2)

loop_
_atom_type_symbol
_atom_type_description
_atom_type_scat_dispersion_real
_atom_type_scat_dispersion_imag
_atom_type_scat_source
C C 0.0033 0.0016 'International Tables Vol C Tables 4.2.6.8 and 6.1.1.4'
H H 0.0000 0.0000 'International Tables Vol C Tables 4.2.6.8 and 6.1.1.4'
N N 0.0061 0.0033 'International Tables Vol C Tables 4.2.6.8 and 6.1.1.4'
P P 0.1023 0.0942 'International Tables Vol C Tables 4.2.6.8 and 6.1.1.4'
Ni Ni 0.3393 1.1124 'International Tables Vol C Tables 4.2.6.8 and 6.1.1.4'

loop_
_geom_angle_atom_site_label_1
_geom_angle_atom_site_label_2
_geom_angle_atom_site_label_3
_geom_angle
N1 Ni1 C1B 176.0(5)
N1 Ni1 C1A 168.55(19)
C1B Ni1 C1A 12.6(4)
N1 Ni1 P1 86.36(4)
C1B Ni1 P1 97.6(5)
C1A Ni1 P1 92.6(2)
N1 Ni1 P2 83.86(4)
C1B Ni1 P2 92.2(5)
C1A Ni1 P2 99.55(19)
P1 Ni1 P2 163.57(2)
C5 P1 C19 107.54(8)
C5 P1 C22 104.03(8)
C19 P1 C22 105.42(8)
C5 P1 Ni1 100.19(5)
C19 P1 Ni1 118.65(6)
C22 P1 Ni1 119.33(6)
C12 P2 C25 104.76(8)
C12 P2 C28 105.22(8)
C25 P2 C28 103.69(8)
C12 P2 Ni1 100.04(5)
C25 P2 Ni1 129.63(6)
C28 P2 Ni1 111.07(6)
C4 N1 C11 121.73(13)
C4 N1 Ni1 119.31(10)
C11 N1 Ni1 118.88(11)
N1 C4 C9 125.66(14)
N1 C4 C5 118.09(14)
C9 C4 C5 116.10(15)
C6 C5 C4 120.99(14)
C6 C5 P1 125.75(12)
C4 C5 P1 113.07(12)
C7 C6 C5 122.16(15)
C6 C7 C8 116.97(15)
C6 C7 C10 121.98(16)
C8 C7 C10 120.98(15)
C9 C8 C7 122.21(15)
C8 C9 C4 121.51(15)
N1 C11 C16 125.93(15)
N1 C11 C12 117.17(14)
C16 C11 C12 116.73(14)
C13 C12 C11 121.21(15)
C13 C12 P2 126.04(13)
C11 C12 P2 112.45(11)
C14 C13 C12 121.80(15)
C13 C14 C15 116.88(15)
C13 C14 C17 121.05(16)
C15 C14 C17 122.01(16)
C16 C15 C14 122.40(15)
C15 C16 C11 120.95(15)
C18 C19 C20 110.61(17)
C18 C19 P1 108.80(12)
C20 C19 P1 114.93(13)
C23 C22 C21 110.65(16)
C23 C22 P1 109.43(13)
C21 C22 P1 113.71(13)
C24 C25 C26 109.93(16)
C24 C25 P2 111.98(12)
C26 C25 P2 112.50(14)
C27 C28 C29 110.18(16)
C27 C28 P2 109.12(12)
C29 C28 P2 113.29(13)
C2A C1A Ni1 107.7(4)
C1A C2A C3A 114.4(5)
C2B C1B Ni1 108.3(10)
C1B C2B C3B 112.9(11)

loop_
_geom_bond_atom_site_label_1
_geom_bond_atom_site_label_2
_geom_bond_distance
Ni1 N1 1.9528(13)
Ni1 C1B 1.967(19)
Ni1 C1A 1.980(8)
Ni1 P1 2.1688(5)
Ni1 P2 2.1917(5)
P1 C5 1.8228(16)
P1 C19 1.8520(17)
P1 C22 1.8532(17)
P2 C12 1.8121(16)
P2 C25 1.8477(17)
P2 C28 1.8631(18)
N1 C4 1.386(2)
N1 C11 1.397(2)
C4 C9 1.417(2)
C4 C5 1.420(2)
C5 C6 1.397(2)
C6 C7 1.389(2)
C7 C8 1.396(2)
C7 C10 1.512(2)
C8 C9 1.383(2)
C11 C16 1.408(2)
C11 C12 1.411(2)
C12 C13 1.398(2)
C13 C14 1.389(2)
C14 C15 1.397(2)
C14 C17 1.515(2)
C15 C16 1.389(2)
C18 C19 1.520(3)
C19 C20 1.534(3)
C21 C22 1.534(3)
C22 C23 1.526(3)
C24 C25 1.527(3)
C25 C26 1.537(3)
C27 C28 1.533(3)
C28 C29 1.535(3)
C1A C2A 1.507(8)
C2A C3A 1.535(6)
C1B C2B 1.465(19)
C2B C3B 1.554(15)
